data_8106240
loop_
_publ_author_name
'Yun, Meng'
'Dong, Xiu-Yan'

_publ_section_title
;
 Synthesis and crystal structure of
 6-carboxy-1-(3,5-dicarboxyphenyl)-1H-benzo[d]imidazol-3-ium-5-carboxylate
 dihydrate, C18H12N2O8
;
_journal_issue 4
_journal_name_full 'Zeitschrift f\"ur Kristallographie - New Crystal Structures'
_journal_page_first 633
_journal_page_last 634
_journal_paper_doi 10.1515/ncrs-2017-0396
_journal_volume 233
_journal_year 2018
_chemical_formula_moiety 'C18 H12 N2 O8, 2(H2 O)'
_chemical_formula_sum 'C18 H16 N2 O10'
_chemical_formula_weight 420.33
_space_group_crystal_system triclinic
_space_group_IT_number 2
_space_group_name_Hall '-P 1'
_space_group_name_H-M_alt 'P -1'
_atom_sites_solution_hydrogens mixed
_atom_sites_solution_primary direct
_cell_angle_alpha 66.892(3)
_cell_angle_beta 86.069(3)
_cell_angle_gamma 81.658(4)
_cell_formula_units_Z 2
_cell_length_a 8.4592(10)
_cell_length_b 9.8442(11)
_cell_length_c 11.2565(12)
_cell_measurement_reflns_used 2475
_cell_measurement_temperature 153(2)
_cell_measurement_theta_max 27.43
_cell_measurement_theta_min 2.27
_cell_volume 852.97(17)
_computing_cell_refinement 'Bruker SAINT'
_computing_data_collection 'Bruker APEX2'
_computing_data_reduction 'Bruker SAINT'
_computing_molecular_graphics 'Olex2 (Dolomanov et al., 2009)'
_computing_publication_material 'Olex2 (Dolomanov et al., 2009)'
_computing_structure_refinement 'ShelXL (Sheldrick, 2008)'
_computing_structure_solution 'ShelXS-1997 (Sheldrick, 2008)'
_diffrn_ambient_temperature 153.15
_diffrn_measured_fraction_theta_full 0.993
_diffrn_measured_fraction_theta_max 0.992
_diffrn_measurement_device_type 'Bruker APEX-II CCD'
_diffrn_measurement_method '\f and \w scans'
_diffrn_radiation_type MoK\a
_diffrn_radiation_wavelength 0.71073
_diffrn_reflns_av_R_equivalents 0.0398
_diffrn_reflns_av_unetI/netI 0.0647
_diffrn_reflns_Laue_measured_fraction_full 0.993
_diffrn_reflns_Laue_measured_fraction_max 0.992
_diffrn_reflns_limit_h_max 6
_diffrn_reflns_limit_h_min -10
_diffrn_reflns_limit_k_max 12
_diffrn_reflns_limit_k_min -12
_diffrn_reflns_limit_l_max 14
_diffrn_reflns_limit_l_min -14
_diffrn_reflns_number 7338
_diffrn_reflns_point_group_measured_fraction_full 0.993
_diffrn_reflns_point_group_measured_fraction_max 0.992
_diffrn_reflns_theta_full 26.000
_diffrn_reflns_theta_max 27.483
_diffrn_reflns_theta_min 2.268
_exptl_absorpt_coefficient_mu 0.136
_exptl_crystal_colour yellow
_exptl_crystal_density_diffrn 1.637
_exptl_crystal_description
;
;
_exptl_crystal_F_000 436
_exptl_crystal_size_max 0.22
_exptl_crystal_size_mid 0.19
_exptl_crystal_size_min 0.18
_refine_diff_density_max 0.367
_refine_diff_density_min -0.270
_refine_diff_density_rms 0.066
_refine_ls_extinction_coef .
_refine_ls_extinction_method none
_refine_ls_goodness_of_fit_ref 1.023
_refine_ls_hydrogen_treatment mixed
_refine_ls_matrix_type full
_refine_ls_number_parameters 287
_refine_ls_number_reflns 3876
_refine_ls_number_restraints 5
_refine_ls_restrained_S_all 1.024
_refine_ls_R_factor_all 0.0938
_refine_ls_R_factor_gt 0.0609
_refine_ls_shift/su_max 0.000
_refine_ls_shift/su_mean 0.000
_refine_ls_structure_factor_coef Fsqd
_refine_ls_weighting_details 'w=1/[\s^2^(Fo^2^)+(0.0607P)^2^+0.8921P] where P=(Fo^2^+2Fc^2^)/3'
_refine_ls_weighting_scheme calc
_refine_ls_wR_factor_gt 0.1395
_refine_ls_wR_factor_ref 0.1557
_reflns_Friedel_coverage 0.000
_reflns_Friedel_fraction_full .
_reflns_Friedel_fraction_max .
_reflns_number_gt 2732
_reflns_number_total 3876
_reflns_threshold_expression 'I > 2\s(I)'
_cod_data_source_file suppl_ncrs-2017-0396_suppl.cif
_cod_data_source_block zd_d2_0m_a_sq
_cod_database_code 8106240
_shelx_space_group_comment
;
The symmetry employed for this shelxl refinement is uniquely defined
by the following loop, which should always be used as a source of
symmetry information in preference to the above space-group names.
They are only intended as comments.
;
_shelx_estimated_absorpt_t_max 0.976
_shelx_estimated_absorpt_t_min 0.971
_olex2_refinement_description
;
1. Fixed Uiso
 At 1.2 times of:
  All C(H) groups, All C(H,H) groups, All N(H) groups
 At 1.5 times of:
  All O(H) groups, All O(H,H) groups
2. Restrained distances
 H9B-O9
 0.84 with sigma of 0.02
 O8-H8
 0.84 with sigma of 0.02
 O9-H9A
 0.84 with sigma of 0.02
 O10-H10D
 0.84 with sigma of 0.02
 O10-H10C
 0.84 with sigma of 0.02
3.a Free rotating group:
 O9(H9A), O10(H10C,H10D)
3.b Secondary CH2 refined with riding coordinates:
 C10(H10A,H10B)
3.c Aromatic/amide H refined with riding coordinates:
 N1(H1A), C14(H14), C16(H16), C12(H12), C9(H9), C3(H3), C6(H6A)
3.d Idealised tetrahedral OH refined as rotating group:
 O6(H6), O1(H1)
;
_shelx_shelxl_version_number 2014/7
_olex2_submission_special_instructions 'No special instructions were received'

loop_
_space_group_symop_operation_xyz
'x, y, z'
'-x, -y, -z'

loop_
_atom_site_label
_atom_site_type_symbol
_atom_site_fract_x
_atom_site_fract_y
_atom_site_fract_z
_atom_site_U_iso_or_equiv
_atom_site_adp_type
_atom_site_occupancy
_atom_site_site_symmetry_order
_atom_site_calc_flag
_atom_site_refinement_flags_posn
_atom_site_refinement_flags_adp
_atom_site_refinement_flags_occupancy
_atom_site_disorder_assembly
_atom_site_disorder_group
O7 O 0.8244(2) 0.2147(2) 1.27924(16) 0.0273(5) Uani 1 1 d . . . . .
O6 O 0.4731(2) 0.6867(2) 1.14270(17) 0.0295(5) Uani 1 1 d . . . . .
H6 H 0.4050 0.7525 1.1530 0.044 Uiso 1 1 calc GR . . . .
O8 O 0.9778(2) 0.1562(2) 1.13317(18) 0.0335(5) Uani 1 1 d D . . . .
O3 O 0.1324(2) 0.9742(2) 0.32567(18) 0.0326(5) Uani 1 1 d . . . . .
O1 O 0.2944(2) 0.4740(2) 0.63143(19) 0.0314(5) Uani 1 1 d . . . . .
H1 H 0.2217 0.4207 0.6406 0.047 Uiso 1 1 calc GR . . . .
O5 O 0.4598(3) 0.8454(2) 0.93609(18) 0.0362(5) Uani 1 1 d . . . . .
O4 O 0.2446(2) 0.8542(2) 0.20461(19) 0.0352(5) Uani 1 1 d . . . . .
O2 O 0.1421(2) 0.6338(2) 0.46900(19) 0.0339(5) Uani 1 1 d . . . . .
O9 O 0.1062(3) 0.2800(3) 0.7121(2) 0.0410(6) Uani 1 1 d D . . . .
H9A H 0.1328 0.2107 0.7870 0.061 Uiso 1 1 d DG . . . .
N2 N 0.7969(3) 0.7171(2) 0.60073(19) 0.0210(5) Uani 1 1 d . . . . .
N1 N 0.7734(3) 0.9328(2) 0.4379(2) 0.0241(5) Uani 1 1 d . . . . .
H1A H 0.7954 1.0201 0.3822 0.029 Uiso 1 1 calc R . . . .
O10 O 0.2198(4) 0.0810(3) 0.9345(2) 0.0610(8) Uani 1 1 d D . . . .
H10C H 0.1349 0.0559 0.9820 0.092 Uiso 1 1 d DG . . . .
H10D H 0.2868 0.0015 0.9446 0.092 Uiso 1 1 d DG . . . .
C14 C 0.6991(3) 0.4878(3) 1.0903(2) 0.0190(5) Uani 1 1 d . . . . .
H14 H 0.6623 0.4649 1.1768 0.023 Uiso 1 1 calc R . . . .
C15 C 0.6413(3) 0.6217(3) 0.9934(2) 0.0199(5) Uani 1 1 d . . . . .
C13 C 0.8107(3) 0.3869(3) 1.0607(2) 0.0194(5) Uani 1 1 d . . . . .
C17 C 0.8726(3) 0.2429(3) 1.1672(2) 0.0217(6) Uani 1 1 d . . . . .
C16 C 0.6969(3) 0.6552(3) 0.8665(2) 0.0215(5) Uani 1 1 d . . . . .
H16 H 0.6585 0.7476 0.8004 0.026 Uiso 1 1 calc R . . . .
C12 C 0.8637(3) 0.4196(3) 0.9342(2) 0.0202(5) Uani 1 1 d . . . . .
H12 H 0.9385 0.3496 0.9142 0.024 Uiso 1 1 calc R . . . .
C11 C 0.8077(3) 0.5545(3) 0.8364(2) 0.0187(5) Uani 1 1 d . . . . .
C4 C 0.6481(3) 0.7350(3) 0.5468(2) 0.0207(5) Uani 1 1 d . . . . .
C5 C 0.6344(3) 0.8724(3) 0.4421(2) 0.0220(6) Uani 1 1 d . . . . .
C10 C 0.8733(3) 0.5830(3) 0.7018(2) 0.0238(6) Uani 1 1 d . . . . .
H10A H 0.9889 0.5904 0.7011 0.029 Uiso 1 1 calc R . . . .
H10B H 0.8621 0.4962 0.6809 0.029 Uiso 1 1 calc R . . . .
C9 C 0.8674(3) 0.8379(3) 0.5313(2) 0.0236(6) Uani 1 1 d . . . . .
H9 H 0.9710 0.8532 0.5472 0.028 Uiso 1 1 calc R . . . .
C1 C 0.2646(3) 0.5984(3) 0.5309(2) 0.0229(6) Uani 1 1 d . . . . .
C2 C 0.3959(3) 0.6933(3) 0.4995(2) 0.0224(6) Uani 1 1 d . . . . .
C3 C 0.5295(3) 0.6441(3) 0.5778(2) 0.0220(6) Uani 1 1 d . . . . .
H3 H 0.5387 0.5514 0.6498 0.026 Uiso 1 1 calc R . . . .
C18 C 0.5164(3) 0.7300(3) 1.0211(2) 0.0237(6) Uani 1 1 d . . . . .
C8 C 0.2417(3) 0.8867(3) 0.3007(2) 0.0243(6) Uani 1 1 d . . . . .
C6 C 0.5032(3) 0.9224(3) 0.3618(2) 0.0240(6) Uani 1 1 d . . . . .
H6A H 0.4953 1.0150 0.2898 0.029 Uiso 1 1 calc R . . . .
C7 C 0.3834(3) 0.8305(3) 0.3915(2) 0.0226(6) Uani 1 1 d . . . . .
H9B H 0.026(3) 0.268(4) 0.680(4) 0.056(12) Uiso 1 1 d D . . . .
H8 H 1.023(4) 0.088(3) 1.199(3) 0.063(12) Uiso 1 1 d D . . . .

loop_
_atom_site_aniso_label
_atom_site_aniso_U_11
_atom_site_aniso_U_22
_atom_site_aniso_U_33
_atom_site_aniso_U_23
_atom_site_aniso_U_13
_atom_site_aniso_U_12
O7 0.0350(11) 0.0201(9) 0.0155(9) 0.0012(7) 0.0026(8) 0.0062(8)
O6 0.0357(11) 0.0262(10) 0.0176(9) -0.0048(8) 0.0004(8) 0.0128(8)
O8 0.0376(12) 0.0295(11) 0.0201(10) -0.0026(9) -0.0031(9) 0.0181(9)
O3 0.0316(11) 0.0358(11) 0.0246(10) -0.0120(9) -0.0046(8) 0.0168(9)
O1 0.0308(11) 0.0283(11) 0.0286(11) -0.0030(9) -0.0058(9) -0.0045(8)
O5 0.0473(13) 0.0249(10) 0.0220(10) -0.0007(8) 0.0007(9) 0.0144(9)
O4 0.0337(11) 0.0452(13) 0.0249(10) -0.0176(10) -0.0071(8) 0.0153(10)
O2 0.0280(11) 0.0371(12) 0.0305(11) -0.0072(9) -0.0049(9) 0.0004(9)
O9 0.0356(13) 0.0351(13) 0.0444(14) -0.0053(10) -0.0127(11) -0.0041(10)
N2 0.0231(11) 0.0223(11) 0.0132(10) -0.0048(9) 0.0008(8) 0.0045(9)
N1 0.0269(12) 0.0199(11) 0.0179(11) -0.0009(9) 0.0010(9) 0.0009(9)
O10 0.073(2) 0.0527(16) 0.0384(14) -0.0069(12) 0.0011(13) 0.0207(14)
C14 0.0210(13) 0.0193(12) 0.0133(11) -0.0035(10) -0.0010(9) 0.0001(10)
C15 0.0214(13) 0.0195(13) 0.0181(12) -0.0071(10) -0.0008(10) -0.0003(10)
C13 0.0196(12) 0.0183(12) 0.0177(12) -0.0047(10) -0.0028(10) 0.0002(10)
C17 0.0228(13) 0.0203(13) 0.0175(12) -0.0033(10) -0.0038(10) 0.0019(10)
C16 0.0257(13) 0.0165(12) 0.0171(12) -0.0021(10) -0.0045(10) 0.0025(10)
C12 0.0191(12) 0.0204(13) 0.0195(12) -0.0078(10) -0.0016(10) 0.0034(10)
C11 0.0204(12) 0.0193(12) 0.0129(11) -0.0029(10) -0.0016(9) -0.0012(10)
C4 0.0234(13) 0.0221(13) 0.0137(11) -0.0072(10) 0.0006(10) 0.0058(10)
C5 0.0241(13) 0.0215(13) 0.0168(12) -0.0057(10) 0.0033(10) 0.0015(11)
C10 0.0248(13) 0.0228(13) 0.0160(12) -0.0014(11) -0.0028(10) 0.0049(11)
C9 0.0233(13) 0.0267(14) 0.0207(13) -0.0108(11) 0.0027(10) 0.0004(11)
C1 0.0230(13) 0.0236(13) 0.0180(12) -0.0065(11) 0.0012(10) 0.0046(11)
C2 0.0242(13) 0.0218(13) 0.0177(12) -0.0071(11) 0.0022(10) 0.0048(11)
C3 0.0261(14) 0.0205(13) 0.0151(12) -0.0039(10) 0.0008(10) 0.0016(11)
C18 0.0278(14) 0.0204(13) 0.0190(13) -0.0050(11) -0.0011(10) 0.0017(11)
C8 0.0241(14) 0.0225(13) 0.0203(13) -0.0044(11) -0.0014(10) 0.0045(11)
C6 0.0278(14) 0.0197(13) 0.0172(12) -0.0029(10) 0.0006(10) 0.0069(11)
C7 0.0231(13) 0.0232(13) 0.0186(12) -0.0086(11) 0.0000(10) 0.0073(11)

loop_
_atom_type_symbol
_atom_type_description
_atom_type_scat_dispersion_real
_atom_type_scat_dispersion_imag
_atom_type_scat_source
C C 0.0033 0.0016 'International Tables Vol C Tables 4.2.6.8 and 6.1.1.4'
H H 0.0000 0.0000 'International Tables Vol C Tables 4.2.6.8 and 6.1.1.4'
N N 0.0061 0.0033 'International Tables Vol C Tables 4.2.6.8 and 6.1.1.4'
O O 0.0106 0.0060 'International Tables Vol C Tables 4.2.6.8 and 6.1.1.4'

loop_
_geom_angle_atom_site_label_1
_geom_angle_atom_site_label_2
_geom_angle_atom_site_label_3
_geom_angle
_geom_angle_site_symmetry_1
_geom_angle_site_symmetry_3
C18 O6 H6 109.5 . .
C17 O8 H8 111(3) . .
C1 O1 H1 109.5 . .
H9A O9 H9B 114.6 . .
C4 N2 C10 126.6(2) . .
C9 N2 C4 107.6(2) . .
C9 N2 C10 125.3(2) . .
C5 N1 H1A 125.6 . .
C9 N1 H1A 125.6 . .
C9 N1 C5 108.7(2) . .
H10C O10 H10D 109.5 . .
C15 C14 H14 120.0 . .
C15 C14 C13 120.0(2) . .
C13 C14 H14 120.0 . .
C14 C15 C16 119.7(2) . .
C14 C15 C18 121.3(2) . .
C16 C15 C18 119.0(2) . .
C14 C13 C17 119.2(2) . .
C12 C13 C14 120.1(2) . .
C12 C13 C17 120.7(2) . .
O7 C17 O8 124.0(2) . .
O7 C17 C13 120.2(2) . .
O8 C17 C13 115.7(2) . .
C15 C16 H16 119.7 . .
C11 C16 C15 120.5(2) . .
C11 C16 H16 119.7 . .
C13 C12 H12 119.8 . .
C13 C12 C11 120.4(2) . .
C11 C12 H12 119.8 . .
C16 C11 C12 119.3(2) . .
C16 C11 C10 123.5(2) . .
C12 C11 C10 117.2(2) . .
N2 C4 C5 106.5(2) . .
C3 C4 N2 131.8(2) . .
C3 C4 C5 121.7(2) . .
N1 C5 C4 106.5(2) . .
N1 C5 C6 131.6(2) . .
C6 C5 C4 121.8(2) . .
N2 C10 C11 115.0(2) . .
N2 C10 H10A 108.5 . .
N2 C10 H10B 108.5 . .
C11 C10 H10A 108.5 . .
C11 C10 H10B 108.5 . .
H10A C10 H10B 107.5 . .
N2 C9 H9 124.7 . .
N1 C9 N2 110.7(2) . .
N1 C9 H9 124.7 . .
O1 C1 C2 113.1(2) . .
O2 C1 O1 123.6(3) . .
O2 C1 C2 123.3(2) . .
C3 C2 C1 118.7(2) . .
C3 C2 C7 121.2(3) . .
C7 C2 C1 120.0(2) . .
C4 C3 C2 117.3(2) . .
C4 C3 H3 121.4 . .
C2 C3 H3 121.4 . .
O6 C18 C15 113.6(2) . .
O5 C18 O6 124.4(2) . .
O5 C18 C15 122.0(2) . .
O3 C8 C7 115.5(2) . .
O4 C8 O3 124.5(2) . .
O4 C8 C7 119.7(2) . .
C5 C6 H6A 121.5 . .
C5 C6 C7 116.9(2) . .
C7 C6 H6A 121.5 . .
C2 C7 C8 123.0(2) . .
C6 C7 C2 121.0(2) . .
C6 C7 C8 115.9(2) . .

loop_
_geom_bond_atom_site_label_1
_geom_bond_atom_site_label_2
_geom_bond_distance
_geom_bond_site_symmetry_2
O7 C17 1.233(3) .
O6 H6 0.8400 .
O6 C18 1.306(3) .
O8 C17 1.287(3) .
O8 H8 0.849(19) .
O3 C8 1.264(3) .
O1 H1 0.8400 .
O1 C1 1.306(3) .
O5 C18 1.220(3) .
O4 C8 1.241(3) .
O2 C1 1.219(3) .
O9 H9A 0.8702 .
O9 H9B 0.838(19) .
N2 C4 1.393(3) .
N2 C10 1.459(3) .
N2 C9 1.339(3) .
N1 H1A 0.8800 .
N1 C5 1.382(4) .
N1 C9 1.319(3) .
O10 H10C 0.8703 .
O10 H10D 0.8699 .
C14 H14 0.9500 .
C14 C15 1.387(3) .
C14 C13 1.390(3) .
C15 C16 1.397(3) .
C15 C18 1.497(3) .
C13 C17 1.503(3) .
C13 C12 1.389(3) .
C16 H16 0.9500 .
C16 C11 1.388(3) .
C12 H12 0.9500 .
C12 C11 1.394(3) .
C11 C10 1.509(3) .
C4 C5 1.398(3) .
C4 C3 1.377(4) .
C5 C6 1.387(4) .
C10 H10A 0.9900 .
C10 H10B 0.9900 .
C9 H9 0.9500 .
C1 C2 1.490(4) .
C2 C3 1.390(4) .
C2 C7 1.414(4) .
C3 H3 0.9500 .
C8 C7 1.523(4) .
C6 H6A 0.9500 .
C6 C7 1.392(4) .

loop_
_geom_torsion_atom_site_label_1
_geom_torsion_atom_site_label_2
_geom_torsion_atom_site_label_3
_geom_torsion_atom_site_label_4
_geom_torsion
_geom_torsion_site_symmetry_1
_geom_torsion_site_symmetry_2
_geom_torsion_site_symmetry_3
_geom_torsion_site_symmetry_4
O3 C8 C7 C2 95.0(3) . . . .
O3 C8 C7 C6 -85.5(3) . . . .
O1 C1 C2 C3 -1.1(3) . . . .
O1 C1 C2 C7 178.7(2) . . . .
O4 C8 C7 C2 -90.0(3) . . . .
O4 C8 C7 C6 89.5(3) . . . .
O2 C1 C2 C3 178.7(2) . . . .
O2 C1 C2 C7 -1.5(4) . . . .
N2 C4 C5 N1 -0.9(3) . . . .
N2 C4 C5 C6 176.5(2) . . . .
N2 C4 C3 C2 -177.1(2) . . . .
N1 C5 C6 C7 177.8(2) . . . .
C14 C15 C16 C11 0.9(4) . . . .
C14 C15 C18 O6 1.6(4) . . . .
C14 C15 C18 O5 -177.0(3) . . . .
C14 C13 C17 O7 0.2(4) . . . .
C14 C13 C17 O8 -178.8(2) . . . .
C14 C13 C12 C11 1.2(4) . . . .
C15 C14 C13 C17 179.6(2) . . . .
C15 C14 C13 C12 -0.5(4) . . . .
C15 C16 C11 C12 -0.3(4) . . . .
C15 C16 C11 C10 -179.9(3) . . . .
C13 C14 C15 C16 -0.6(4) . . . .
C13 C14 C15 C18 177.6(2) . . . .
C13 C12 C11 C16 -0.8(4) . . . .
C13 C12 C11 C10 178.9(2) . . . .
C17 C13 C12 C11 -178.9(2) . . . .
C16 C15 C18 O6 179.7(2) . . . .
C16 C15 C18 O5 1.2(4) . . . .
C16 C11 C10 N2 -7.5(4) . . . .
C12 C13 C17 O7 -179.7(3) . . . .
C12 C13 C17 O8 1.3(4) . . . .
C12 C11 C10 N2 172.9(2) . . . .
C4 N2 C10 C11 -76.4(3) . . . .
C4 N2 C9 N1 0.8(3) . . . .
C4 C5 C6 C7 1.2(4) . . . .
C5 N1 C9 N2 -1.4(3) . . . .
C5 C4 C3 C2 0.9(4) . . . .
C5 C6 C7 C2 0.4(4) . . . .
C5 C6 C7 C8 -179.1(2) . . . .
C10 N2 C4 C5 -171.7(2) . . . .
C10 N2 C4 C3 6.6(4) . . . .
C10 N2 C9 N1 172.7(2) . . . .
C9 N2 C4 C5 0.0(3) . . . .
C9 N2 C4 C3 178.3(3) . . . .
C9 N2 C10 C11 113.3(3) . . . .
C9 N1 C5 C4 1.4(3) . . . .
C9 N1 C5 C6 -175.6(3) . . . .
C1 C2 C3 C4 -179.5(2) . . . .
C1 C2 C7 C8 -1.7(4) . . . .
C1 C2 C7 C6 178.8(2) . . . .
C3 C4 C5 N1 -179.3(2) . . . .
C3 C4 C5 C6 -2.0(4) . . . .
C3 C2 C7 C8 178.1(2) . . . .
C3 C2 C7 C6 -1.4(4) . . . .
C18 C15 C16 C11 -177.2(2) . . . .
C7 C2 C3 C4 0.7(4) . . . .
